data_7235077
loop_
_publ_author_name
'Chufarov, Alexander Yu.'
'Lipina, Olga A.'
'Surat, Ludmila L.'
'Melkozerova, Marina A.'
'Baklanova, Yana V.'
'Enyashin, Andrey N.'
'Tyutyunnik, Alexander P.'
'Kellerman, Dina G.'
'Zubkov, Vladimir G.'

_publ_section_title
;
 Structure, magnetic and optical properties of Sr3RE2(Ge3O9)2
 cyclogermanates (RE = La--Gd)
;
_journal_issue 17
_journal_name_full CrystEngComm
_journal_page_first 2404
_journal_paper_doi 10.1039/C8CE00005K
_journal_volume 20
_journal_year 2018
_chemical_formula_structural 'Sr3 Eu2 (Ge3 O9)2'
_chemical_formula_sum 'Eu2 Ge6 O18 Sr3'
_chemical_formula_weight 1290.3092
_chemical_name_common 'Strontium Europium Germanate'
_chemical_name_systematic 'Tristrontium Bidysprosium Bisilicate'
_space_group_IT_number 15
_space_group_name_Hall '-C 2yc'
_space_group_name_H-M_alt 'C 1 2/c 1'
_symmetry_cell_setting monoclinic
_symmetry_space_group_name_Hall '-C 2yc'
_symmetry_space_group_name_H-M 'C 1 2/c 1'
_audit_creation_date 2017-12-04T12:11
_audit_creation_method 'from EXP file using GSAS2CIF'
_audit_update_record ' 2017-12-04T12:11  Initial CIF as created by GSAS2CIF'
_cell_angle_alpha 90.0
_cell_angle_beta 94.9703(9)
_cell_angle_gamma 90.0
_cell_formula_units_Z 4
_cell_length_a 13.97546(22)
_cell_length_b 8.56246(15)
_cell_length_c 14.08676(27)
_cell_measurement_temperature 298(2)
_cell_volume 1679.34(5)
_computing_data_collection 'STOE Powder Software Package (STOE, Germany)'
_computing_data_reduction 'STOE Powder Software Package (STOE, Germany)'
_computing_molecular_graphics 'ATOMS V6.3.4 ((c) 2008 by Shape Software)'
_computing_structure_refinement GSAS
_computing_structure_solution 'GSAS (A.C. Larson and R.B. Von Dreele, 2004), EXPGUI (Toby, B.H., 2001)'
_diffrn_ambient_temperature 298
_diffrn_detector 'position sensitive detector'
_diffrn_detector_type 'linear mini-PSD (STOE)'
_diffrn_measurement_device_type 'transmission diffractometer Stadi-P (STOE)'
_diffrn_radiation_monochromator 'Primary, curved Ge 111'
_diffrn_radiation_polarisn_ratio 0.8
_diffrn_radiation_probe x-ray
_diffrn_radiation_type 'Cu K\a~1~'
_diffrn_radiation_wavelength 1.54056
_diffrn_source 'sealed X-ray tube'
_diffrn_source_target Cu
_diffrn_source_type 'PHILIPS PW 2283/20'
_exptl_absorpt_correction_T_max 1.65647
_exptl_absorpt_correction_T_min 1.25786
_exptl_absorpt_process_details
;   GSAS Absorption/surface roughness correction: function number 4
 Flat plate transmission absorption correction
Terms =    -0.14806         0.0000    
Correction is refined.
;
_exptl_crystal_density_diffrn 5.103
_exptl_crystal_density_method 'not measured'
_pd_block_id 2017-12-04T12:11|SR3EU2GE6O18|Chufarov|Stadi-P
_pd_calc_method 'Rietveld Refinement'
_pd_char_colour white
_pd_instr_dist_mono/spec 130
_pd_instr_dist_spec/detc 220
_pd_instr_dist_src/mono 260
_pd_instr_location ' ?'
_pd_meas_2theta_range_inc 0.02
_pd_meas_2theta_range_max 119.98
_pd_meas_2theta_range_min 10.0
_pd_meas_number_of_points 5500
_pd_meas_scan_method step
_pd_phase_name 'from C:/GSAS/MyWork/Tarasova/Sr3Ln2Ge6O18/Sr3Gd2Ge6O18/NEW.EXP'
_pd_prep_temperature 1140
_pd_proc_2theta_range_inc 0.02
_pd_proc_2theta_range_max 119.94545
_pd_proc_2theta_range_min 9.96545
_pd_proc_info_datetime 2017-12-04T12:11:43
_pd_proc_info_excluded_regions ' ?'
_pd_proc_ls_background_function
;   GSAS Background function number 1 with 36 terms.
 Shifted Chebyshev function of 1st kind
      1:    13885.2     2:   -5367.13     3:    841.939     4:   -958.396    
      5:    356.312     6:   -143.107     7:    49.1619     8:   -6.46752    
      9:   0.633676    10:   -8.14568    11:    9.06489    12:  -0.198514    
     13:    8.75897    14:   -10.0976    15:  -0.582763    16:    4.01876    
     17:    4.22600    18:    6.47783    19:   -3.07278    20:   -1.42822    
     21:    10.6899    22:   -13.6252    23:   -7.51231    24:    7.89609    
     25:    2.25534    26:   -11.9138    27:    10.0164    28:   -5.09796    
     29:    2.70921    30:   -1.01099    31:   -6.27937    32:    7.76636    
     33:   -3.05407    34:   -28.2522    35:    16.4196    36:   -9.00828    
;
_pd_proc_ls_peak_cutoff 0.00100
_pd_proc_ls_profile_function
;
 CW Profile function number 3 with  19 terms
 Pseudovoigt profile coefficients as parameterized in
 P. Thompson, D.E. Cox & J.B. Hastings (1987). J. Appl. Cryst.,20,79-83.
 Asymmetry correction of L.W. Finger, D.E. Cox & A. P. Jephcoat (1994).
 J. Appl. Cryst.,27,892-900.
 #1(GU)   =   56.905 #2(GV)   =    0.000 #3(GW)   =    8.505
 #4(GP)   =    0.000 #5(LX)   =    0.000 #6(LY)   =   16.758
 #7(S/L)  =   0.0239 #8(H/L)  =   0.0268
 #9(trns) =     0.00 #10(shft)=   0.0000
 #11(stec)=     1.10 #12(ptec)=     0.00 #13(sfec)=     0.00
 #14(L11) =   -0.011 #15(L22) =   -0.064 #16(L33) =    0.006
 #17(L12) =    0.079 #18(L13) =    0.000 #19(L23) =    0.030
 Peak tails are ignored  where the intensity is below 0.0010 times the peak
   Aniso. broadening axis   0.0   0.0   1.0
;
_pd_proc_ls_prof_R_factor 0.0106
_pd_proc_ls_prof_wR_expected 0.0082
_pd_proc_ls_prof_wR_factor 0.0165
_pd_proc_number_of_points 5500
_pd_spec_mounting 'powder on Mylar film'
_pd_spec_mount_mode transmission
_pd_spec_shape flat_sheet
_pd_spec_size_axial 7
_pd_spec_size_equat 0.1
_refine_ls_goodness_of_fit_all 2.03
_refine_ls_matrix_type full
_refine_ls_number_parameters 100
_refine_ls_number_restraints 2
_refine_ls_R_Fsqd_factor 0.03945
_refine_ls_shift/su_max 0.01
_refine_ls_shift/su_mean 0.00
_reflns_d_resolution_high 0.890
_reflns_d_resolution_low 7.294
_reflns_limit_h_max 16
_reflns_limit_h_min 0
_reflns_limit_k_max 9
_reflns_limit_k_min 0
_reflns_limit_l_max 16
_reflns_limit_l_min -16
_reflns_number_total 1253
_cod_data_source_file c8ce00005k2.cif
_cod_data_source_block SR3EU2GE6O18_publ
_cod_depositor_comments
;
The following automatic conversions were performed:

'_geom_bond_publ_flag' value 'N' changed to 'n' according to
/home/data/users/saulius/crontab/automatic-downloads/current/RSC/lib/dictionaries/cif_core.dic
dictionary named 'cif_core.dic' version 2.4.2 from 2011-04-26 (102
times).

'_geom_angle_publ_flag' value 'N' changed to 'n' according to
/home/data/users/saulius/crontab/automatic-downloads/current/RSC/lib/dictionaries/cif_core.dic
dictionary named 'cif_core.dic' version 2.4.2 from 2011-04-26 (115
times).

Automatic conversion script
Id: cif_fix_values 5376 2017-05-30 11:51:03Z andrius 
;
_cod_original_cell_volume 1679.34(8)
_cod_database_code 7235077
_gsas_exptl_extinct_corr_t_min 1.00000
_gsas_exptl_extinct_corr_t_max 1.00000

loop_
_symmetry_equiv_pos_site_id
_symmetry_equiv_pos_as_xyz
1 +x,+y,+z
2 -x,+y,-z+1/2
-1 -x,-y,-z
-2 +x,-y,+z+1/2
101 +x+1/2,+y+1/2,+z
102 -x+1/2,+y+1/2,-z+1/2
-101 -x+1/2,-y+1/2,-z
-102 +x+1/2,-y+1/2,+z+1/2

loop_
_atom_site_type_symbol
_atom_site_label
_atom_site_fract_x
_atom_site_fract_y
_atom_site_fract_z
_atom_site_occupancy
_atom_site_thermal_displace_type
_atom_site_U_iso_or_equiv
_atom_site_symmetry_multiplicity
Sr Sr1 0.16789(26) 0.1278(6) 0.40878(22) 0.459(12) Uiso 0.0355(27) 8
Eu Eu1 0.16789(26) 0.1278(6) 0.40878(22) 0.541(12) Uiso 0.0355(27) 8
Sr Sr2 0.34282(30) 0.1275(8) 0.05242(26) 0.983(5) Uiso 0.0410(27) 8
Eu Eu2 0.34282(30) 0.1275(8) 0.05242(26) 0.017(5) Uiso 0.0410(27) 8
Sr Sr3 0.0 0.3829(6) 0.25 0.116(14) Uiso 0.0168(30) 4
Eu Eu3 0.0 0.3829(6) 0.25 0.884(14) Uiso 0.0168(30) 4
Ge Ge1 0.0871(4) 0.0478(6) 0.1239(4) 1.0 Uiso 0.0275(31) 8
Ge Ge2 0.2622(4) 0.3572(11) 0.24436(35) 1.0 Uiso 0.0332(31) 8
Ge Ge3 0.4085(4) 0.1824(7) 0.3851(4) 1.0 Uiso 0.0439(34) 8
O O1 -0.0095(15) 0.1855(26) 0.1299(14) 1.0 Uiso 0.0253(33) 8
O O2 0.0194(13) 0.1601(28) 0.5895(13) 1.0 Uiso 0.0253(33) 8
O O3 0.1598(14) 0.3463(29) 0.3125(13) 1.0 Uiso 0.0253(33) 8
O O4 0.1634(15) 0.0536(24) 0.0366(14) 1.0 Uiso 0.0253(33) 8
O O5 0.1475(19) 0.0021(26) 0.2269(16) 1.0 Uiso 0.0253(33) 8
O O6 0.2530(12) 0.3631(34) 0.1224(13) 1.0 Uiso 0.0253(33) 8
O O7 0.3308(17) 0.2114(25) 0.2765(15) 1.0 Uiso 0.0253(33) 8
O O8 0.3383(16) 0.1526(31) 0.4860(13) 1.0 Uiso 0.0253(33) 8
O O9 0.5263(15) 0.0432(29) 0.1373(16) 1.0 Uiso 0.0253(33) 8

loop_
_atom_type_symbol
_atom_type_number_in_cell
_atom_type_scat_dispersion_real
_atom_type_scat_dispersion_imag
_atom_type_scat_Cromer_Mann_a1
_atom_type_scat_Cromer_Mann_a2
_atom_type_scat_Cromer_Mann_a3
_atom_type_scat_Cromer_Mann_a4
_atom_type_scat_Cromer_Mann_b1
_atom_type_scat_Cromer_Mann_b2
_atom_type_scat_Cromer_Mann_b3
_atom_type_scat_Cromer_Mann_b4
_atom_type_scat_Cromer_Mann_c
_atom_type_scat_source
Sr 12.0 0.000 0.000 17.5663 1.55640 9.81840 14.0988 5.42200 0.16640 2.66940 132.376 2.50640 International_Tables_Vol_C
Eu 8.0 0.000 0.000 24.6274 2.38790 19.0886 0.19420 13.7603 13.7546 2.92270 123.174 2.57450 International_Tables_Vol_C
Ge 24.0 0.000 0.000 16.0816 2.85090 6.37470 0.25160 3.70680 11.4468 3.68300 54.7625 2.13130 International_Tables_Vol_C
O 72.0 0.000 0.000 3.04850 13.2771 2.28680 5.70110 1.54630 0.32390 0.86700 32.9089 0.25080 International_Tables_Vol_C

loop_
_geom_angle_atom_site_label_1
_geom_angle_atom_site_label_2
_geom_angle_atom_site_label_3
_geom_angle
_geom_angle_site_symmetry_1
_geom_angle_site_symmetry_3
_geom_angle_publ_flag
O1 Sr1 O3 71.8(7) 2_555 1_555 n
O1 Sr1 O4 103.4(7) 2_555 -2_555 n
O1 Sr1 O5 81.0(8) 2_555 1_555 n
O1 Sr1 O6 124.8(7) 2_555 102_545 n
O1 Sr1 O8 159.4(7) 2_555 1_555 n
O1 Sr1 O8 83.8(8) 2_555 -101_556 n
O3 Sr1 O4 165.8(7) 1_555 -2_555 n
O3 Sr1 O5 77.0(8) 1_555 1_555 n
O3 Sr1 O6 127.8(7) 1_555 102_545 n
O3 Sr1 O8 100.4(8) 1_555 1_555 n
O3 Sr1 O8 74.1(7) 1_555 -101_556 n
O4 Sr1 O5 116.0(6) -2_555 1_555 n
O4 Sr1 O6 66.1(7) -2_555 102_545 n
O4 Sr1 O8 79.4(8) -2_555 1_555 n
O4 Sr1 O8 92.2(6) -2_555 -101_556 n
O5 Sr1 O6 60.8(6) 1_555 102_545 n
O5 Sr1 O8 116.5(8) 1_555 1_555 n
O5 Sr1 O8 150.3(7) 1_555 -101_556 n
O6 Sr1 O8 75.3(8) 102_545 1_555 n
O6 Sr1 O8 146.4(7) 102_545 -101_556 n
O8 Sr1 O8 75.7(9) 1_555 -101_556 n
O1 Eu1 O3 71.8(7) 2_555 1_555 n
O1 Eu1 O4 103.4(7) 2_555 -2_555 n
O1 Eu1 O5 81.0(8) 2_555 1_555 n
O1 Eu1 O6 124.8(7) 2_555 102_545 n
O1 Eu1 O8 159.4(7) 2_555 1_555 n
O1 Eu1 O8 83.8(8) 2_555 -101_556 n
O3 Eu1 O4 165.8(7) 1_555 -2_555 n
O3 Eu1 O5 77.0(8) 1_555 1_555 n
O3 Eu1 O6 127.8(7) 1_555 102_545 n
O3 Eu1 O8 100.4(8) 1_555 1_555 n
O3 Eu1 O8 74.1(7) 1_555 -101_556 n
O4 Eu1 O5 116.0(6) -2_555 1_555 n
O4 Eu1 O6 66.1(7) -2_555 102_545 n
O4 Eu1 O8 79.4(8) -2_555 1_555 n
O4 Eu1 O8 92.2(6) -2_555 -101_556 n
O5 Eu1 O6 60.8(6) 1_555 102_545 n
O5 Eu1 O8 116.5(8) 1_555 1_555 n
O5 Eu1 O8 150.3(7) 1_555 -101_556 n
O6 Eu1 O8 75.3(8) 102_545 1_555 n
O6 Eu1 O8 146.4(7) 102_545 -101_556 n
O8 Eu1 O8 75.7(9) 1_555 -101_556 n
O4 Sr2 O4 101.2(6) 1_555 -101_555 n
O4 Sr2 O6 74.1(7) 1_555 1_555 n
O4 Sr2 O6 61.8(5) 1_555 -101_555 n
O4 Sr2 O8 75.3(8) 1_555 -2_554 n
O4 Sr2 O9 144.5(7) 1_555 1_555 n
O4 Sr2 O6 57.2(6) -101_555 1_555 n
O4 Sr2 O6 66.3(7) -101_555 -101_555 n
O4 Sr2 O8 134.2(6) -101_555 -2_554 n
O4 Sr2 O9 113.6(7) -101_555 1_555 n
O6 Sr2 O6 96.0(6) 1_555 -101_555 n
O6 Sr2 O8 149.2(6) 1_555 -2_554 n
O6 Sr2 O9 119.0(6) 1_555 1_555 n
O6 Sr2 O8 72.6(8) -101_555 -2_554 n
O6 Sr2 O9 138.9(6) -101_555 1_555 n
O8 Sr2 O9 84.8(7) -2_554 1_555 n
O4 Eu2 O6 74.1(7) 1_555 1_555 n
O4 Eu2 O6 61.8(5) 1_555 -101_555 n
O4 Eu2 O8 75.3(8) 1_555 -2_554 n
O4 Eu2 O9 144.5(7) 1_555 1_555 n
O6 Eu2 O6 96.0(6) 1_555 -101_555 n
O6 Eu2 O8 149.2(6) 1_555 -2_554 n
O6 Eu2 O9 119.0(6) 1_555 1_555 n
O6 Eu2 O8 72.6(8) -101_555 -2_554 n
O6 Eu2 O9 138.9(6) -101_555 1_555 n
O8 Eu2 O9 84.8(7) -2_554 1_555 n
O1 Sr3 O1 89.8(10) 1_555 2_555 n
O1 Sr3 O3 99.4(7) 1_555 1_555 n
O1 Sr3 O3 69.3(8) 1_555 2_555 n
O1 Sr3 O9 86.1(7) 1_555 101_455 n
O1 Sr3 O9 166.1(8) 1_555 102_555 n
O1 Sr3 O3 69.3(8) 2_555 1_555 n
O1 Sr3 O3 99.4(7) 2_555 2_555 n
O1 Sr3 O9 166.1(8) 2_555 101_455 n
O1 Sr3 O9 86.1(7) 2_555 102_555 n
O3 Sr3 O3 164.7(12) 1_555 2_555 n
O3 Sr3 O9 98.3(7) 1_555 101_455 n
O3 Sr3 O9 91.5(8) 1_555 102_555 n
O3 Sr3 O9 91.5(8) 2_555 101_455 n
O3 Sr3 O9 98.3(7) 2_555 102_555 n
O9 Sr3 O9 100.8(13) 101_455 102_555 n
O1 Eu3 O1 89.8(10) 1_555 2_555 n
O1 Eu3 O3 99.4(7) 1_555 1_555 n
O1 Eu3 O3 69.3(8) 1_555 2_555 n
O1 Eu3 O9 86.1(7) 1_555 101_455 n
O1 Eu3 O9 166.1(8) 1_555 102_555 n
O1 Eu3 O3 69.3(8) 2_555 1_555 n
O1 Eu3 O3 99.4(7) 2_555 2_555 n
O1 Eu3 O9 166.1(8) 2_555 101_455 n
O1 Eu3 O9 86.1(7) 2_555 102_555 n
O3 Eu3 O3 164.7(12) 1_555 2_555 n
O3 Eu3 O9 98.3(7) 1_555 101_455 n
O3 Eu3 O9 91.5(8) 1_555 102_555 n
O3 Eu3 O9 91.5(8) 2_555 101_455 n
O3 Eu3 O9 98.3(7) 2_555 102_555 n
O9 Eu3 O9 100.8(13) 101_455 102_555 n
O1 Ge1 O2 104.3(10) 1_555 -2_554 n
O1 Ge1 O4 122.4(10) 1_555 1_555 n
O1 Ge1 O5 116.1(10) 1_555 1_555 n
O2 Ge1 O4 99.2(9) -2_554 1_555 n
O2 Ge1 O5 101.0(9) -2_554 1_555 n
O4 Ge1 O5 109.6(12) 1_555 1_555 n
O3 Ge2 O5 119.6(10) 1_555 102_555 n
O3 Ge2 O6 122.9(9) 1_555 1_555 n
O3 Ge2 O7 107.0(11) 1_555 1_555 n
O5 Ge2 O6 101.4(11) 102_555 1_555 n
O5 Ge2 O7 94.7(9) 102_555 1_555 n
O6 Ge2 O7 107.2(12) 1_555 1_555 n
O2 Ge3 O7 111.6(11) -101_556 1_555 n
O2 Ge3 O8 107.3(11) -101_556 1_555 n
O2 Ge3 O9 107.7(11) -101_556 2_655 n
O7 Ge3 O8 110.8(10) 1_555 1_555 n
O7 Ge3 O9 104.6(11) 1_555 2_655 n
O8 Ge3 O9 114.8(12) 1_555 2_655 n

loop_
_geom_bond_atom_site_label_1
_geom_bond_atom_site_label_2
_geom_bond_distance
_geom_bond_site_symmetry_2
_geom_bond_publ_flag
Sr1 O1 2.287(21) 2_555 n
Sr1 O2 3.431(16) 1_555 n
Sr1 O2 3.598(23) -1_556 n
Sr1 O3 2.308(23) 1_555 n
Sr1 O4 2.384(22) -2_555 n
Sr1 O5 2.771(22) 1_555 n
Sr1 O6 2.576(27) 102_545 n
Sr1 O7 3.147(20) 1_555 n
Sr1 O8 2.539(21) 1_555 n
Sr1 O8 2.401(24) -101_556 n
Eu1 O1 2.287(21) 2_555 n
Eu1 O2 3.431(16) 1_555 n
Eu1 O2 3.598(23) -1_556 n
Eu1 O3 2.308(23) 1_555 n
Eu1 O4 2.384(22) -2_555 n
Eu1 O5 2.771(22) 1_555 n
Eu1 O6 2.576(27) 102_545 n
Eu1 O7 3.147(20) 1_555 n
Eu1 O8 2.539(21) 1_555 n
Eu1 O8 2.401(24) -101_556 n
Sr2 O1 3.952(21) -101_555 n
Sr2 O2 3.074(20) -102_554 n
Sr2 O3 3.071(23) 102_545 n
Sr2 O4 2.577(21) 1_555 n
Sr2 O4 3.003(20) -101_555 n
Sr2 O5 3.976(23) 1_555 n
Sr2 O6 2.614(25) 1_555 n
Sr2 O6 2.700(18) -101_555 n
Sr2 O7 3.256(20) 1_555 n
Sr2 O8 2.573(27) -2_554 n
Sr2 O9 2.828(21) 1_555 n
Sr2 O9 3.670(22) -1_655 n
Eu2 O1 3.952(21) -101_555 n
Eu2 O2 3.074(20) -102_554 n
Eu2 O3 3.071(23) 102_545 n
Eu2 O4 2.577(21) 1_555 n
Eu2 O4 3.003(20) -101_555 n
Eu2 O5 3.976(23) 1_555 n
Eu2 O6 2.614(25) 1_555 n
Eu2 O6 2.700(18) -101_555 n
Eu2 O7 3.256(20) 1_555 n
Eu2 O8 2.573(27) -2_554 n
Eu2 O9 2.828(21) 1_555 n
Eu2 O9 3.670(22) -1_655 n
Sr3 O1 2.388(21) 1_555 n
Sr3 O1 2.388(21) 2_555 n
Sr3 O3 2.349(20) 1_555 n
Sr3 O3 2.349(20) 2_555 n
Sr3 O5 3.887(24) 1_555 n
Sr3 O5 3.887(24) 2_555 n
Sr3 O7 3.714(23) 101_455 n
Sr3 O7 3.714(23) 102_555 n
Sr3 O9 2.154(21) 101_455 n
Sr3 O9 2.154(21) 102_555 n
Eu3 O1 2.388(21) 1_555 n
Eu3 O1 2.388(21) 2_555 n
Eu3 O3 2.349(20) 1_555 n
Eu3 O3 2.349(20) 2_555 n
Eu3 O5 3.887(24) 1_555 n
Eu3 O5 3.887(24) 2_555 n
Eu3 O7 3.714(23) 101_455 n
Eu3 O7 3.714(23) 102_555 n
Eu3 O9 2.154(21) 101_455 n
Eu3 O9 2.154(21) 102_555 n
Ge1 Ge2 3.895(10) 1_555 n
Ge1 Ge2 3.141(8) 102_545 n
Ge1 Ge3 3.132(6) 102_545 n
Ge1 O1 1.799(20) 1_555 n
Ge1 O1 3.905(19) 2_555 n
Ge1 O2 3.376(19) 2_555 n
Ge1 O2 2.054(22) -2_554 n
Ge1 O3 3.762(22) 1_555 n
Ge1 O3 3.968(21) 102_545 n
Ge1 O4 1.696(20) 1_555 n
Ge1 O5 1.661(22) 1_555 n
Ge1 O6 3.560(24) 1_555 n
Ge1 O7 3.362(22) 102_545 n
Ge1 O8 3.901(26) 102_545 n
Ge2 Ge1 3.895(10) 1_555 n
Ge2 Ge1 3.141(8) 102_555 n
Ge2 Ge3 3.106(9) 1_555 n
Ge2 O2 3.684(19) -101_556 n
Ge2 O3 1.794(18) 1_555 n
Ge2 O4 3.588(19) 102_555 n
Ge2 O5 3.436(24) 1_555 n
Ge2 O5 1.791(25) 102_555 n
Ge2 O6 1.713(17) 1_555 n
Ge2 O7 1.615(22) 1_555 n
Ge2 O7 3.303(22) 102_555 n
Ge2 O8 3.893(22) 1_555 n
Ge2 O9 3.849(22) 101_455 n
Ge3 Ge1 3.132(6) 102_555 n
Ge3 Ge2 3.106(9) 1_555 n
Ge3 O1 3.714(22) -102_555 n
Ge3 O2 1.703(22) -101_556 n
Ge3 O3 3.805(23) 1_555 n
Ge3 O4 3.538(22) 102_555 n
Ge3 O5 3.222(24) 102_555 n
Ge3 O6 3.541(25) 102_545 n
Ge3 O7 1.814(22) 1_555 n
Ge3 O8 1.813(18) 1_555 n
Ge3 O9 1.549(22) 2_655 n
